data_2222432
loop_
_publ_author_name
'Wang, Shu-Liang'
'Yang, Ke'
'Wang, Xiang-Shan'
'Tu, Shu-Jiang'

_publ_section_title
;
 (<i>E</i>)-2-(4-Nitrobenzylideneamino)benzamide
;
_journal_coeditor_code PV2166
_journal_issue 7
_journal_name_full 'Acta Crystallographica Section E'
_journal_page_first o1581
_journal_paper_doi 10.1107/S160053680902203X
_journal_volume 65
_journal_year 2009
_chemical_formula_iupac 'C14 H11 N3 O3'
_chemical_formula_moiety 'C14 H11 N3 O3'
_chemical_formula_sum 'C14 H11 N3 O3'
_chemical_formula_weight 269.26
_chemical_melting_point_gt 457
_chemical_melting_point_lt 458
_chemical_name_systematic
;
(<i>E</i>)-2-(4-Nitrobenzylideneamino)benzamide
;
_space_group_IT_number 14
_symmetry_cell_setting monoclinic
_symmetry_space_group_name_Hall '-P 2ybc'
_symmetry_space_group_name_H-M 'P 1 21/c 1'
_atom_sites_solution_hydrogens geom
_atom_sites_solution_primary direct
_atom_sites_solution_secondary difmap
_cell_angle_alpha 90.00
_cell_angle_beta 97.2480(10)
_cell_angle_gamma 90.00
_cell_formula_units_Z 4
_cell_length_a 7.3863(2)
_cell_length_b 12.2657(3)
_cell_length_c 14.1414(4)
_cell_measurement_reflns_used 3148
_cell_measurement_temperature 296(2)
_cell_measurement_theta_max 25.77
_cell_measurement_theta_min 2.21
_cell_volume 1270.95(6)
_computing_cell_refinement 'SMART (Bruker, 2001)'
_computing_data_collection 'SMART (Bruker, 2001)'
_computing_data_reduction 'SAINT (Bruker, 2001)'
_computing_molecular_graphics 'SHELXTL (Sheldrick, 2008)'
_computing_publication_material 'SHELXTL (Sheldrick, 2008)'
_computing_structure_refinement 'SHELXL97 (Sheldrick, 2008)'
_computing_structure_solution 'SHELXS97 (Sheldrick, 2008)'
_diffrn_ambient_temperature 296(2)
_diffrn_measured_fraction_theta_full 0.999
_diffrn_measured_fraction_theta_max 0.999
_diffrn_measurement_device_type 'Bruker SMART CCD area-detector'
_diffrn_measurement_method '\f and \w'
_diffrn_radiation_monochromator graphite
_diffrn_radiation_source 'fine-focus sealed tube'
_diffrn_radiation_type MoK\a
_diffrn_radiation_wavelength 0.71073
_diffrn_reflns_av_R_equivalents 0.0260
_diffrn_reflns_av_sigmaI/netI 0.0234
_diffrn_reflns_limit_h_max 8
_diffrn_reflns_limit_h_min -8
_diffrn_reflns_limit_k_max 14
_diffrn_reflns_limit_k_min -14
_diffrn_reflns_limit_l_max 16
_diffrn_reflns_limit_l_min -16
_diffrn_reflns_number 9505
_diffrn_reflns_theta_full 25.20
_diffrn_reflns_theta_max 25.20
_diffrn_reflns_theta_min 2.21
_diffrn_standards_number 0
_exptl_absorpt_coefficient_mu 0.102
_exptl_absorpt_correction_type none
_exptl_crystal_colour yellow
_exptl_crystal_density_diffrn 1.407
_exptl_crystal_density_method 'not measured'
_exptl_crystal_description block
_exptl_crystal_F_000 560
_exptl_crystal_size_max 0.451
_exptl_crystal_size_mid 0.29
_exptl_crystal_size_min 0.16
_refine_diff_density_max 0.144
_refine_diff_density_min -0.140
_refine_ls_extinction_coef 0.046(3)
_refine_ls_extinction_expression Fc^*^=kFc[1+0.001xFc^2^\l^3^/sin(2\q)]^-1/4^
_refine_ls_extinction_method 'SHELXL97 (Sheldrick, 2008)'
_refine_ls_goodness_of_fit_ref 1.040
_refine_ls_hydrogen_treatment mixed
_refine_ls_matrix_type full
_refine_ls_number_parameters 190
_refine_ls_number_reflns 2278
_refine_ls_number_restraints 0
_refine_ls_restrained_S_all 1.040
_refine_ls_R_factor_all 0.0451
_refine_ls_R_factor_gt 0.0336
_refine_ls_shift/su_max 0.000
_refine_ls_shift/su_mean 0.000
_refine_ls_structure_factor_coef Fsqd
_refine_ls_weighting_details 'calc w=1/[\s^2^(Fo^2^)+(0.0436P)^2^+0.1992P] where P=(Fo^2^+2Fc^2^)/3'
_refine_ls_weighting_scheme calc
_refine_ls_wR_factor_gt 0.0862
_refine_ls_wR_factor_ref 0.0927
_reflns_number_gt 1809
_reflns_number_total 2278
_reflns_threshold_expression I>2\s(I)
_cod_data_source_file pv2166.cif
_cod_data_source_block I
_cod_depositor_comments
;
The following automatic conversions were performed:
'_symmetry_cell_setting' value 'Monoclinic' changed to 'monoclinic'
according to '/home/saulius/struct/CIF-dictionaries/cif_core.dic'
dictionary named 'cif_core.dic' version 2.4.1 from 2010-06-29.

Automatic conversion script
Id: cif_fix_enum 1527 2010-12-29 10:47:43Z saulius 

The following automatic conversions were performed:

'_symmetry_cell_setting' value 'Monoclinic' changed to 'monoclinic'
according to /home/saulius/struct/CIF-dictionaries/cif_core.dic
dictionary named 'cif_core.dic' version 2.4.1 from 2010-06-29.

Automatic conversion script
Id: cif_fix_values 1715 2011-07-08 13:25:40Z adriana 
;
_cod_original_sg_symbol_H-M 'P 21/c'
_cod_database_code 2222432
_cod_database_fobs_code 2222432

loop_
_symmetry_equiv_pos_as_xyz
'x, y, z'
'-x, y+1/2, -z+1/2'
'-x, -y, -z'
'x, -y-1/2, z-1/2'

loop_
_atom_site_type_symbol
_atom_site_label
_atom_site_fract_x
_atom_site_fract_y
_atom_site_fract_z
_atom_site_U_iso_or_equiv
_atom_site_adp_type
_atom_site_calc_flag
_atom_site_refinement_flags
_atom_site_occupancy
_atom_site_disorder_assembly
_atom_site_disorder_group
N N2 0.29424(15) 0.81888(9) 0.04882(9) 0.0480(3) Uani d . 1 . .
O O2 0.66701(16) 0.86265(9) 0.54680(8) 0.0669(3) Uani d . 1 . .
O O3 -0.03944(14) 0.58880(8) -0.10923(7) 0.0556(3) Uani d . 1 . .
C C9 0.39628(18) 0.86357(11) 0.21085(11) 0.0459(4) Uani d . 1 . .
C C2 0.10787(17) 0.76078(11) -0.09651(10) 0.0413(3) Uani d . 1 . .
C C1 0.06905(17) 0.64827(11) -0.06033(10) 0.0412(3) Uani d . 1 . .
N N3 0.66097(17) 0.79210(10) 0.48528(10) 0.0525(3) Uani d . 1 . .
C C12 0.56915(18) 0.81749(11) 0.38992(10) 0.0445(4) Uani d . 1 . .
C C7 0.20752(18) 0.84286(11) -0.04369(11) 0.0445(3) Uani d . 1 . .
N N1 0.15232(19) 0.61634(11) 0.02351(10) 0.0536(4) Uani d . 1 . .
C C8 0.30111(19) 0.88799(12) 0.11590(11) 0.0503(4) Uani d . 1 . .
H H8A 0.2447 0.9554 0.1046 0.060 Uiso calc R 1 . .
C C14 0.3976(2) 0.93889(11) 0.28377(11) 0.0521(4) Uani d . 1 . .
H H14A 0.3381 1.0053 0.2721 0.063 Uiso calc R 1 . .
C C13 0.4860(2) 0.91691(11) 0.37357(11) 0.0518(4) Uani d . 1 . .
H H13A 0.4892 0.9684 0.4220 0.062 Uiso calc R 1 . .
C C3 0.0323(2) 0.78476(12) -0.18910(11) 0.0497(4) Uani d . 1 . .
H H3A -0.0348 0.7314 -0.2248 0.060 Uiso calc R 1 . .
C C11 0.5690(2) 0.74035(12) 0.31915(13) 0.0540(4) Uani d . 1 . .
H H11A 0.6261 0.6734 0.3318 0.065 Uiso calc R 1 . .
C C10 0.4840(2) 0.76367(12) 0.23011(12) 0.0552(4) Uani d . 1 . .
H H10A 0.4844 0.7124 0.1817 0.066 Uiso calc R 1 . .
O O1 0.72849(17) 0.70200(9) 0.49945(9) 0.0717(4) Uani d . 1 . .
C C4 0.0538(2) 0.88540(14) -0.22967(12) 0.0592(4) Uani d . 1 . .
H H4A 0.0017 0.8994 -0.2918 0.071 Uiso calc R 1 . .
C C5 0.1527(2) 0.96491(14) -0.17769(13) 0.0645(5) Uani d . 1 . .
H H5A 0.1680 1.0329 -0.2047 0.077 Uiso calc R 1 . .
C C6 0.2289(2) 0.94391(12) -0.08568(13) 0.0590(4) Uani d . 1 . .
H H6A 0.2957 0.9981 -0.0510 0.071 Uiso calc R 1 . .
H H1A 0.226(2) 0.6618(14) 0.0573(13) 0.067(5) Uiso d . 1 . .
H H1B 0.121(2) 0.5508(15) 0.0458(11) 0.060(5) Uiso d . 1 . .

loop_
_atom_site_aniso_label
_atom_site_aniso_U_11
_atom_site_aniso_U_22
_atom_site_aniso_U_33
_atom_site_aniso_U_12
_atom_site_aniso_U_13
_atom_site_aniso_U_23
N2 0.0529(7) 0.0391(6) 0.0509(8) -0.0056(5) 0.0025(6) -0.0035(6)
O2 0.0898(8) 0.0617(7) 0.0489(7) -0.0009(6) 0.0074(6) -0.0088(6)
O3 0.0673(6) 0.0468(6) 0.0495(7) -0.0128(5) -0.0050(5) -0.0018(5)
C9 0.0473(7) 0.0400(7) 0.0507(9) -0.0063(6) 0.0079(6) -0.0063(7)
C2 0.0418(7) 0.0405(7) 0.0421(8) 0.0023(5) 0.0079(6) 0.0007(6)
C1 0.0440(7) 0.0399(7) 0.0404(8) -0.0003(6) 0.0076(6) -0.0039(6)
N3 0.0589(7) 0.0471(7) 0.0530(9) -0.0034(6) 0.0135(6) -0.0007(7)
C12 0.0464(7) 0.0428(8) 0.0452(9) -0.0052(6) 0.0091(6) -0.0023(7)
C7 0.0477(7) 0.0388(7) 0.0472(9) 0.0022(6) 0.0066(6) 0.0012(6)
N1 0.0678(8) 0.0412(7) 0.0484(8) -0.0137(6) -0.0058(7) 0.0056(6)
C8 0.0544(8) 0.0396(7) 0.0568(10) -0.0013(6) 0.0067(7) -0.0037(7)
C14 0.0666(9) 0.0358(7) 0.0544(10) 0.0019(6) 0.0098(8) -0.0051(7)
C13 0.0696(9) 0.0390(8) 0.0482(10) -0.0030(7) 0.0130(8) -0.0091(7)
C3 0.0507(8) 0.0529(8) 0.0456(9) 0.0022(6) 0.0066(7) 0.0024(7)
C11 0.0569(8) 0.0431(8) 0.0610(10) 0.0080(6) 0.0041(7) -0.0095(7)
C10 0.0620(9) 0.0466(8) 0.0553(11) 0.0055(7) 0.0014(8) -0.0167(7)
O1 0.0907(8) 0.0550(7) 0.0685(8) 0.0134(6) 0.0062(7) 0.0070(6)
C4 0.0638(9) 0.0637(10) 0.0506(10) 0.0091(8) 0.0089(8) 0.0151(8)
C5 0.0774(11) 0.0480(9) 0.0693(12) 0.0043(8) 0.0140(9) 0.0188(9)
C6 0.0702(10) 0.0384(8) 0.0683(12) -0.0041(7) 0.0080(8) 0.0019(8)

loop_
_atom_type_symbol
_atom_type_description
_atom_type_scat_dispersion_real
_atom_type_scat_dispersion_imag
_atom_type_scat_source
C C 0.0033 0.0016 'International Tables Vol C Tables 4.2.6.8 and 6.1.1.4'
H H 0.0000 0.0000 'International Tables Vol C Tables 4.2.6.8 and 6.1.1.4'
N N 0.0061 0.0033 'International Tables Vol C Tables 4.2.6.8 and 6.1.1.4'
O O 0.0106 0.0060 'International Tables Vol C Tables 4.2.6.8 and 6.1.1.4'

loop_
_geom_angle_atom_site_label_1
_geom_angle_atom_site_label_2
_geom_angle_atom_site_label_3
_geom_angle_site_symmetry_1
_geom_angle_site_symmetry_3
_geom_angle
_geom_angle_publ_flag
C8 N2 C7 . . 121.60(12) ?
C14 C9 C10 . . 118.75(14) ?
C14 C9 C8 . . 120.25(13) ?
C10 C9 C8 . . 120.99(13) ?
C3 C2 C7 . . 118.09(13) ?
C3 C2 C1 . . 116.21(12) ?
C7 C2 C1 . . 125.67(13) ?
O3 C1 N1 . . 121.61(13) ?
O3 C1 C2 . . 119.27(12) ?
N1 C1 C2 . . 119.12(12) ?
O1 N3 O2 . . 123.15(14) ?
O1 N3 C12 . . 118.47(13) ?
O2 N3 C12 . . 118.38(12) ?
C13 C12 C11 . . 121.95(14) ?
C13 C12 N3 . . 119.32(13) ?
C11 C12 N3 . . 118.73(13) ?
C6 C7 C2 . . 119.41(14) ?
C6 C7 N2 . . 121.19(13) ?
C2 C7 N2 . . 119.27(12) ?
C1 N1 H1A . . 119.1(12) ?
C1 N1 H1B . . 117.8(10) ?
H1A N1 H1B . . 122.9(15) ?
N2 C8 C9 . . 121.19(13) ?
N2 C8 H8A . . 119.4 ?
C9 C8 H8A . . 119.4 ?
C13 C14 C9 . . 120.91(14) ?
C13 C14 H14A . . 119.5 ?
C9 C14 H14A . . 119.5 ?
C12 C13 C14 . . 118.60(13) ?
C12 C13 H13A . . 120.7 ?
C14 C13 H13A . . 120.7 ?
C4 C3 C2 . . 121.88(14) ?
C4 C3 H3A . . 119.1 ?
C2 C3 H3A . . 119.1 ?
C10 C11 C12 . . 118.97(14) ?
C10 C11 H11A . . 120.5 ?
C12 C11 H11A . . 120.5 ?
C11 C10 C9 . . 120.79(14) ?
C11 C10 H10A . . 119.6 ?
C9 C10 H10A . . 119.6 ?
C5 C4 C3 . . 119.60(15) ?
C5 C4 H4A . . 120.2 ?
C3 C4 H4A . . 120.2 ?
C4 C5 C6 . . 119.97(15) ?
C4 C5 H5A . . 120.0 ?
C6 C5 H5A . . 120.0 ?
C5 C6 C7 . . 121.04(15) ?
C5 C6 H6A . . 119.5 ?
C7 C6 H6A . . 119.5 ?

loop_
_geom_bond_atom_site_label_1
_geom_bond_atom_site_label_2
_geom_bond_site_symmetry_2
_geom_bond_distance
_geom_bond_publ_flag
N2 C8 . 1.2684(19) ?
N2 C7 . 1.4131(19) ?
O2 N3 . 1.2238(16) ?
O3 C1 . 1.2299(15) ?
C9 C14 . 1.384(2) ?
C9 C10 . 1.397(2) ?
C9 C8 . 1.466(2) ?
C2 C3 . 1.389(2) ?
C2 C7 . 1.4053(19) ?
C2 C1 . 1.5118(19) ?
C1 N1 . 1.3241(19) ?
N3 O1 . 1.2186(16) ?
N3 C12 . 1.4645(19) ?
C12 C13 . 1.372(2) ?
C12 C11 . 1.377(2) ?
C7 C6 . 1.392(2) ?
N1 H1A . 0.877(18) ?
N1 H1B . 0.904(18) ?
C8 H8A . 0.9300 ?
C14 C13 . 1.379(2) ?
C14 H14A . 0.9300 ?
C13 H13A . 0.9300 ?
C3 C4 . 1.379(2) ?
C3 H3A . 0.9300 ?
C11 C10 . 1.365(2) ?
C11 H11A . 0.9300 ?
C10 H10A . 0.9300 ?
C4 C5 . 1.375(2) ?
C4 H4A . 0.9300 ?
C5 C6 . 1.375(2) ?
C5 H5A . 0.9300 ?
C6 H6A . 0.9300 ?

loop_
_geom_hbond_atom_site_label_D
_geom_hbond_atom_site_label_H
_geom_hbond_atom_site_label_A
_geom_hbond_site_symmetry_A
_geom_hbond_distance_DH
_geom_hbond_distance_HA
_geom_hbond_distance_DA
_geom_hbond_angle_DHA
C13 H13A O2 3_676 0.93 2.44 3.1903(19) 137.9
N1 H1B O3 3_565 0.904(18) 2.059(19) 2.9581(17) 173.3(15)
N1 H1A N2 . 0.877(18) 1.999(18) 2.7027(18) 136.4(15)

loop_
_geom_torsion_atom_site_label_1
_geom_torsion_atom_site_label_2
_geom_torsion_atom_site_label_3
_geom_torsion_atom_site_label_4
_geom_torsion_site_symmetry_1
_geom_torsion_site_symmetry_2
_geom_torsion_site_symmetry_3
_geom_torsion_site_symmetry_4
_geom_torsion
_geom_torsion_publ_flag
C3 C2 C1 O3 . . . . -7.15(18) ?
C7 C2 C1 O3 . . . . 170.60(13) ?
C3 C2 C1 N1 . . . . 173.09(13) ?
C7 C2 C1 N1 . . . . -9.2(2) ?
O1 N3 C12 C13 . . . . 177.42(13) ?
O2 N3 C12 C13 . . . . -2.95(19) ?
O1 N3 C12 C11 . . . . -2.57(19) ?
O2 N3 C12 C11 . . . . 177.05(13) ?
C3 C2 C7 C6 . . . . -0.8(2) ?
C1 C2 C7 C6 . . . . -178.46(13) ?
C3 C2 C7 N2 . . . . -176.60(12) ?
C1 C2 C7 N2 . . . . 5.7(2) ?
C8 N2 C7 C6 . . . . 41.8(2) ?
C8 N2 C7 C2 . . . . -142.45(14) ?
C7 N2 C8 C9 . . . . -178.08(12) ?
C14 C9 C8 N2 . . . . -178.12(14) ?
C10 C9 C8 N2 . . . . 0.6(2) ?
C10 C9 C14 C13 . . . . 1.0(2) ?
C8 C9 C14 C13 . . . . 179.76(13) ?
C11 C12 C13 C14 . . . . 1.0(2) ?
N3 C12 C13 C14 . . . . -178.97(12) ?
C9 C14 C13 C12 . . . . -1.6(2) ?
C7 C2 C3 C4 . . . . 0.5(2) ?
C1 C2 C3 C4 . . . . 178.39(13) ?
C13 C12 C11 C10 . . . . 0.1(2) ?
N3 C12 C11 C10 . . . . -179.88(13) ?
C12 C11 C10 C9 . . . . -0.7(2) ?
C14 C9 C10 C11 . . . . 0.2(2) ?
C8 C9 C10 C11 . . . . -178.58(14) ?
C2 C3 C4 C5 . . . . 0.0(2) ?
C3 C4 C5 C6 . . . . -0.2(2) ?
C4 C5 C6 C7 . . . . -0.1(3) ?
C2 C7 C6 C5 . . . . 0.6(2) ?
N2 C7 C6 C5 . . . . 176.34(14) ?

loop_
_cod_related_entry_id
_cod_related_entry_database
_cod_related_entry_code
1 ChemSpider 795332
